data_1517290
loop_
_publ_author_name
'Leong, C. F.'
'Chan, B.'
'Faust, T. B.'
'D'Alessandro, D. M.'

_publ_section_title
;
 Controlling charge separation in a novel donor--acceptor metal--organic
 framework via redox modulation
;
_journal_issue 12
_journal_name_full 'Chem. Sci.'
_journal_page_first 4724
_journal_paper_doi 10.1039/C4SC01551G
_journal_volume 5
_journal_year 2014
_chemical_formula_sum 'C43 H26 N7 O15 S4 Zn2'
_chemical_formula_weight 1139.69
_chemical_name_common (Zn(DMF))2(TTFTC)(DPNI)
_chemical_name_systematic
; 
 ? 
;
_space_group_IT_number 14
_symmetry_cell_setting monoclinic
_symmetry_space_group_name_Hall '-P 2ybc'
_symmetry_space_group_name_H-M 'P 1 21/c 1'
_atom_sites_solution_hydrogens geom
_atom_sites_solution_primary direct
_atom_sites_solution_secondary difmap
_audit_creation_method SHELXL-97
_cell_angle_alpha 90.00
_cell_angle_beta 95.038(3)
_cell_angle_gamma 90.00
_cell_formula_units_Z 2
_cell_length_a 8.3800(4)
_cell_length_b 20.9662(9)
_cell_length_c 13.0999(6)
_cell_measurement_reflns_used 4082
_cell_measurement_temperature 150(2)
_cell_measurement_theta_max 23.076
_cell_measurement_theta_min 2.6345
_cell_volume 2292.72(18)
_computing_cell_refinement 'SAINT (Bruker-AXS,2012)'
_computing_data_collection 'APEX (Bruker-AXS,2012)'
_computing_data_reduction 'SAINT and XPREP (Bruker-AXS,2012)'
_computing_molecular_graphics
;
 WinGX (Farrugia, 1999)
 POV-Ray v3.6 with XSEED v2.0 
;
_computing_structure_refinement 'SHELXL-13 (Sheldrick, 2013)'
_computing_structure_solution 'Superflip (Palatinus, et. al. 2007)'
_diffrn_ambient_temperature 150(2)
_diffrn_crystal_treatment
;
attached with Exxon Paratone N, to a short length 
of fibre supported on a thin piece of copper wire 
inserted in a copper mounting pin.  The crystal was 
quenched in a cold nitrogen gas stream from an 
Oxford Cryosystems Cryostream. 
;
_diffrn_measured_fraction_theta_full 0.997
_diffrn_measured_fraction_theta_max 0.997
_diffrn_measurement_device_type APEXII-FR591
_diffrn_measurement_method \w+\f
_diffrn_radiation_monochromator mirror
_diffrn_radiation_source 'rotating anode'
_diffrn_radiation_type MoK\a
_diffrn_radiation_wavelength 0.71073
_diffrn_reflns_av_R_equivalents 0.1261
_diffrn_reflns_av_sigmaI/netI 0.0742
_diffrn_reflns_limit_h_max 11
_diffrn_reflns_limit_h_min -11
_diffrn_reflns_limit_k_max 27
_diffrn_reflns_limit_k_min -27
_diffrn_reflns_limit_l_max 17
_diffrn_reflns_limit_l_min -17
_diffrn_reflns_number 67862
_diffrn_reflns_theta_full 28.30
_diffrn_reflns_theta_max 28.30
_diffrn_reflns_theta_min 1.84
_exptl_absorpt_coefficient_mu 1.307
_exptl_absorpt_correction_T_max 0.8621
_exptl_absorpt_correction_T_min 0.8068
_exptl_absorpt_correction_type multi-scan
_exptl_absorpt_process_details
; 
 SADABS (Sheldrick, 1996)
;
_exptl_crystal_colour green
_exptl_crystal_density_diffrn 1.651
_exptl_crystal_density_method 'not measured'
_exptl_crystal_description prismatic
_exptl_crystal_F_000 1154
_exptl_crystal_size_max 0.13
_exptl_crystal_size_mid 0.04
_exptl_crystal_size_min 0.04
_refine_diff_density_max 2.041
_refine_diff_density_min -0.930
_refine_diff_density_rms 0.340
_refine_ls_extinction_method none
_refine_ls_goodness_of_fit_ref 1.074
_refine_ls_hydrogen_treatment mixed
_refine_ls_matrix_type full
_refine_ls_number_parameters 318
_refine_ls_number_reflns 5676
_refine_ls_number_restraints 12
_refine_ls_restrained_S_all 1.073
_refine_ls_R_factor_all 0.1548
_refine_ls_R_factor_gt 0.0937
_refine_ls_shift/su_max 0.000
_refine_ls_shift/su_mean 0.000
_refine_ls_structure_factor_coef Fsqd
_refine_ls_weighting_details 'calc w=1/[\s^2^(Fo^2^)+(0.1438P)^2^+10.0416P] where P=(Fo^2^+2Fc^2^)/3'
_refine_ls_weighting_scheme calc
_refine_ls_wR_factor_gt 0.2380
_refine_ls_wR_factor_ref 0.2816
_reflns_number_gt 3543
_reflns_number_total 5676
_reflns_threshold_expression >2sigma(I)
_cod_data_source_file c4sc01551g2.cif
_cod_data_source_block added_by_encifer
_cod_depositor_comments
;
The following automatic conversions were performed:

'_symmetry_cell_setting' value 'Monoclinic' changed to 'monoclinic'
according to
/usr/data/users/saulius/crontab/automatic-downloads/rss-feeds/RSC/lib/dictionaries/cif_core.dic
dictionary named 'cif_core.dic' version 2.4.2 from 2011-04-26.

Automatic conversion script
Id: cif_fix_values 2281 2013-09-26 08:29:07Z andrius 

 Adding full bibliography for 1517290.cif.
;
_cod_original_sg_symbol_H-M 'P 21/c'
_cod_database_code 1517290

loop_
_symmetry_equiv_pos_as_xyz
'x, y, z'
'-x, y+1/2, -z+1/2'
'-x, -y, -z'
'x, -y-1/2, z-1/2'

loop_
_atom_site_label
_atom_site_type_symbol
_atom_site_fract_x
_atom_site_fract_y
_atom_site_fract_z
_atom_site_U_iso_or_equiv
_atom_site_adp_type
_atom_site_occupancy
_atom_site_symmetry_multiplicity
_atom_site_calc_flag
_atom_site_refinement_flags
_atom_site_disorder_assembly
_atom_site_disorder_group
Zn1 Zn 0.63770(11) 0.29106(4) 0.85556(6) 0.0359(3) Uani 1 1 d . . .
O3 O 0.4095(7) 0.2812(3) 0.8070(4) 0.0497(14) Uani 1 1 d . . .
O6 O 0.3425(7) 0.3657(3) 1.2769(4) 0.0480(14) Uani 1 1 d . . .
C10 C 0.5012(6) 0.4892(3) 1.4487(4) 0.0266(13) Uani 1 1 d D . .
O5 O 0.6902(6) 0.5236(2) 1.2153(4) 0.0382(12) Uani 1 1 d . . .
O2 O 0.7347(7) 0.3120(2) 0.7290(4) 0.0435(13) Uani 1 1 d . . .
O1 O 0.6649(8) 0.4105(3) 0.7660(4) 0.0541(15) Uani 1 1 d . . .
O4 O 0.7524(7) 0.2127(2) 0.9022(4) 0.0417(12) Uani 1 1 d . . .
N2 N 0.5216(5) 0.4430(2) 1.2493(4) 0.0325(13) Uani 1 1 d D . .
N1 N 0.6171(6) 0.3475(2) 0.9797(4) 0.0326(13) Uani 1 1 d D . .
N3 N 0.2192(9) 0.2576(4) 0.6771(7) 0.059(2) Uani 1 1 d . . .
C5 C 0.5554(8) 0.4118(3) 1.1556(5) 0.0301(14) Uani 1 1 d D . .
C6 C 0.6104(7) 0.4981(3) 1.2762(5) 0.0316(15) Uani 1 1 d D . .
C17 C 0.7953(8) 0.3946(3) 0.6156(5) 0.0273(13) Uani 1 1 d . . .
C7 C 0.4226(7) 0.4091(3) 1.3134(5) 0.0343(15) Uani 1 1 d D . .
C8 C 0.5989(7) 0.5229(3) 1.3828(5) 0.0302(14) Uani 1 1 d D . .
C11 C 0.6785(9) 0.5773(3) 1.4146(5) 0.0326(15) Uani 1 1 d . . .
H11 H 0.7369 0.6000 1.3695 0.039 Uiso 1 1 calc R . .
C9 C 0.4147(7) 0.4339(3) 1.4168(5) 0.0288(14) Uani 1 1 d D . .
C12 C 0.6716(8) 0.5985(3) 1.5152(5) 0.0321(15) Uani 1 1 d . . .
H12 H 0.7265 0.6354 1.5366 0.039 Uiso 1 1 calc R . .
C16 C 0.7228(8) 0.3707(3) 0.7117(5) 0.0331(15) Uani 1 1 d . . .
C14 C 0.1820(15) 0.2391(7) 0.5721(10) 0.095(4) Uani 1 1 d . . .
H14A H 0.0685 0.2329 0.5592 0.142 Uiso 1 1 calc R . .
H14B H 0.2366 0.2000 0.5591 0.142 Uiso 1 1 calc R . .
H14C H 0.2160 0.2719 0.5279 0.142 Uiso 1 1 calc R . .
C3 C 0.6729(9) 0.3650(3) 1.1594(6) 0.0429(18) Uani 1 1 d D . .
H3 H 0.7320 0.3549 1.2207 0.052 Uiso 1 1 calc R . .
C13 C 0.3679(10) 0.2688(4) 0.7136(7) 0.049(2) Uani 1 1 d . . .
H13 H 0.4472 0.2676 0.6682 0.058 Uiso 1 1 calc R . .
C2 C 0.5049(8) 0.3927(3) 0.9773(5) 0.0445(19) Uani 1 1 d D . .
H2 H 0.4477 0.4022 0.9151 0.053 Uiso 1 1 calc R . .
C1 C 0.6990(8) 0.3344(3) 1.0702(6) 0.0412(17) Uani 1 1 d D . .
H1 H 0.7774 0.3030 1.0723 0.049 Uiso 1 1 calc R . .
C4 C 0.4700(9) 0.4264(3) 1.0640(6) 0.047(2) Uani 1 1 d D . .
H4 H 0.3914 0.4579 1.0603 0.056 Uiso 1 1 calc R . .
C15 C 0.0948(13) 0.2523(8) 0.7492(12) 0.105(5) Uani 1 1 d . . .
H15A H -0.0069 0.2441 0.7119 0.157 Uiso 1 1 calc R . .
H15B H 0.0892 0.2914 0.7868 0.157 Uiso 1 1 calc R . .
H15C H 0.1208 0.2179 0.7961 0.157 Uiso 1 1 calc R . .
S1 S 0.8992(2) 0.08877(8) 0.93084(13) 0.0323(4) Uani 1 1 d . . .
S2 S 0.9054(2) 0.46472(8) 0.64046(12) 0.0331(4) Uani 1 1 d . . .
C18 C 0.7911(8) 0.1291(3) 1.0206(5) 0.0298(14) Uani 1 1 d . . .
C19 C 0.9600(8) 0.0256(3) 1.0145(5) 0.0284(14) Uani 1 1 d . . .
O7 O 0.5751(6) 0.2028(2) 1.0180(4) 0.0432(13) Uani 1 1 d . . .
C20 C 0.6960(8) 0.1863(3) 0.9794(5) 0.0314(14) Uani 1 1 d . . .
N4 N 1.022(2) 0.4708(8) 0.9919(13) 0.087(6) Uiso 0.50 1 d PD A -1
C53 C 1.019(3) 0.4291(13) 0.931(2) 0.087(7) Uiso 0.50 1 d PD A -1
C55 C 1.035(5) 0.5301(14) 0.944(3) 0.155(16) Uiso 0.50 1 d PD A -1
O8 O 1.001(3) 0.3690(15) 0.947(2) 0.164(10) Uiso 0.50 1 d PD A -1
C54 C 1.023(4) 0.4615(16) 1.0979(16) 0.120(11) Uiso 0.50 1 d PD A -1

loop_
_atom_site_aniso_label
_atom_site_aniso_U_11
_atom_site_aniso_U_22
_atom_site_aniso_U_33
_atom_site_aniso_U_23
_atom_site_aniso_U_13
_atom_site_aniso_U_12
Zn1 0.0549(5) 0.0312(4) 0.0230(4) -0.0012(3) 0.0120(3) 0.0040(4)
O3 0.054(3) 0.055(3) 0.042(3) -0.007(3) 0.012(3) 0.003(3)
O6 0.067(4) 0.039(3) 0.039(3) -0.018(2) 0.012(3) -0.014(3)
C10 0.036(3) 0.024(3) 0.020(3) -0.002(2) 0.002(3) 0.009(3)
O5 0.053(3) 0.035(3) 0.028(3) 0.001(2) 0.010(2) 0.003(2)
O2 0.051(3) 0.039(3) 0.042(3) 0.009(2) 0.015(2) 0.002(2)
O1 0.080(4) 0.046(3) 0.040(3) 0.006(2) 0.027(3) 0.007(3)
O4 0.063(3) 0.034(3) 0.029(3) 0.003(2) 0.015(2) 0.012(2)
N2 0.052(3) 0.025(3) 0.021(3) -0.006(2) 0.004(2) 0.009(2)
N1 0.053(3) 0.021(3) 0.025(3) 0.000(2) 0.011(3) 0.002(2)
N3 0.047(4) 0.053(4) 0.075(5) 0.012(4) -0.001(4) 0.001(3)
C5 0.050(4) 0.024(3) 0.017(3) -0.005(2) 0.006(3) 0.006(3)
C6 0.046(4) 0.025(3) 0.024(3) -0.005(3) 0.001(3) 0.009(3)
C17 0.030(3) 0.023(3) 0.029(3) 0.008(2) 0.004(3) -0.005(2)
C7 0.048(4) 0.025(3) 0.030(4) -0.005(3) 0.005(3) 0.004(3)
C8 0.038(3) 0.027(3) 0.026(3) 0.001(2) 0.006(3) 0.009(3)
C11 0.045(4) 0.027(3) 0.027(3) 0.002(3) 0.008(3) 0.004(3)
C9 0.034(3) 0.026(3) 0.026(3) -0.005(2) 0.002(3) 0.005(3)
C12 0.039(4) 0.028(3) 0.030(3) -0.007(3) 0.004(3) 0.003(3)
C16 0.036(3) 0.028(3) 0.037(4) 0.009(3) 0.010(3) 0.003(3)
C14 0.080(8) 0.102(9) 0.095(9) -0.003(8) -0.036(7) -0.017(7)
C3 0.052(4) 0.045(4) 0.029(4) -0.011(3) -0.008(3) 0.015(4)
C13 0.045(4) 0.038(4) 0.064(6) 0.008(4) 0.013(4) 0.002(3)
C2 0.068(5) 0.045(4) 0.020(3) -0.002(3) 0.002(3) 0.012(4)
C1 0.052(4) 0.038(4) 0.033(4) -0.006(3) -0.001(3) 0.013(3)
C4 0.066(5) 0.040(4) 0.032(4) 0.000(3) -0.003(4) 0.024(4)
C15 0.042(6) 0.131(12) 0.143(13) 0.004(10) 0.022(7) 0.019(7)
S1 0.0443(9) 0.0290(8) 0.0245(8) 0.0015(6) 0.0077(7) 0.0078(7)
S2 0.0438(9) 0.0336(8) 0.0226(8) 0.0007(6) 0.0080(7) -0.0083(7)
C18 0.032(3) 0.025(3) 0.033(3) -0.007(3) 0.004(3) -0.003(3)
C19 0.037(3) 0.026(3) 0.022(3) 0.002(2) 0.004(3) 0.003(3)
O7 0.043(3) 0.039(3) 0.049(3) 0.003(2) 0.011(2) 0.007(2)
C20 0.041(4) 0.026(3) 0.027(3) -0.001(3) 0.003(3) -0.003(3)

loop_
_atom_type_symbol
_atom_type_description
_atom_type_scat_dispersion_real
_atom_type_scat_dispersion_imag
_atom_type_scat_source
C C 0.0033 0.0016 'International Tables Vol C Tables 4.2.6.8 and 6.1.1.4'
H H 0.0000 0.0000 'International Tables Vol C Tables 4.2.6.8 and 6.1.1.4'
S S 0.1246 0.1234 'International Tables Vol C Tables 4.2.6.8 and 6.1.1.4'
Zn Zn 0.2839 1.4301 'International Tables Vol C Tables 4.2.6.8 and 6.1.1.4'
O O 0.0106 0.0060 'International Tables Vol C Tables 4.2.6.8 and 6.1.1.4'
N N 0.0061 0.0033 'International Tables Vol C Tables 4.2.6.8 and 6.1.1.4'

loop_
_geom_angle_atom_site_label_1
_geom_angle_atom_site_label_2
_geom_angle_atom_site_label_3
_geom_angle
_geom_angle_site_symmetry_1
_geom_angle_site_symmetry_3
O2 Zn1 O4 102.8(2) . .
O2 Zn1 O3 102.3(2) . .
O4 Zn1 O3 116.4(2) . .
O2 Zn1 N1 128.2(2) . .
O4 Zn1 N1 108.1(2) . .
O3 Zn1 N1 99.9(2) . .
C13 O3 Zn1 120.6(5) . .
C9 C10 C10 119.6(7) . 3_668
C9 C10 C8 122.3(6) . .
C10 C10 C8 118.1(7) 3_668 .
C16 O2 Zn1 109.9(5) . .
C20 O4 Zn1 113.7(4) . .
C6 N2 C7 126.0(5) . .
C6 N2 C5 116.6(5) . .
C7 N2 C5 116.4(5) . .
C2 N1 C1 118.0(6) . .
C2 N1 Zn1 120.3(5) . .
C1 N1 Zn1 121.0(4) . .
C13 N3 C14 121.0(9) . .
C13 N3 C15 118.9(9) . .
C14 N3 C15 119.2(10) . .
C4 C5 C3 120.2(6) . .
C4 C5 N2 121.0(6) . .
C3 C5 N2 118.8(6) . .
O5 C6 N2 120.7(6) . .
O5 C6 C8 123.1(6) . .
N2 C6 C8 116.2(6) . .
C18 C17 C16 131.7(6) 4_565 .
C18 C17 S2 117.1(5) 4_565 .
C16 C17 S2 111.2(5) . .
O6 C7 N2 118.5(6) . .
O6 C7 C9 124.7(6) . .
N2 C7 C9 116.5(6) . .
C11 C8 C10 121.2(6) . .
C11 C8 C6 120.1(6) . .
C10 C8 C6 118.6(6) . .
C8 C11 C12 119.6(6) . .
C12 C9 C10 119.9(6) 3_668 .
C12 C9 C7 119.7(6) 3_668 .
C10 C9 C7 120.3(6) . .
C9 C12 C11 121.4(6) 3_668 .
O1 C16 O2 126.4(7) . .
O1 C16 C17 117.5(6) . .
O2 C16 C17 116.0(6) . .
C1 C3 C5 117.8(7) . .
O3 C13 N3 123.9(8) . .
N1 C2 C4 122.7(7) . .
N1 C1 C3 123.4(7) . .
C5 C4 C2 117.9(7) . .
C18 S1 C19 94.7(3) . .
C17 S2 C19 95.6(3) . 4_565
C17 C18 C20 126.6(6) 4_566 .
C17 C18 S1 118.1(5) 4_566 .
C20 C18 S1 115.3(5) . .
C19 C19 S2 122.3(7) 3_757 4_566
C19 C19 S1 123.4(7) 3_757 .
S2 C19 S1 114.3(3) 4_566 .
O7 C20 O4 125.6(6) . .
O7 C20 C18 120.5(6) . .
O4 C20 C18 114.0(6) . .
C53 N4 C55 111(3) . .
C53 N4 C54 124(2) . .
C55 N4 C54 125(3) . .
N4 C53 O8 128(3) . .

loop_
_geom_bond_atom_site_label_1
_geom_bond_atom_site_label_2
_geom_bond_distance
_geom_bond_site_symmetry_2
Zn1 O2 1.959(5) .
Zn1 O4 1.972(5) .
Zn1 O3 1.973(6) .
Zn1 N1 2.030(5) .
O3 C13 1.269(10) .
O6 C7 1.204(8) .
C10 C9 1.412(9) .
C10 C10 1.420(12) 3_668
C10 C8 1.428(9) .
O5 C6 1.208(8) .
O2 C16 1.254(8) .
O1 C16 1.224(9) .
O4 C20 1.280(8) .
N2 C6 1.403(8) .
N2 C7 1.423(9) .
N2 C5 1.441(8) .
N1 C2 1.334(9) .
N1 C1 1.345(9) .
N3 C13 1.316(11) .
N3 C14 1.437(15) .
N3 C15 1.471(14) .
C5 C4 1.376(10) .
C5 C3 1.387(10) .
C6 C8 1.501(9) .
C17 C18 1.336(9) 4_565
C17 C16 1.530(9) .
C17 S2 1.752(6) .
C7 C9 1.457(9) .
C8 C11 1.368(9) .
C11 C12 1.397(9) .
C9 C12 1.375(9) 3_668
C12 C9 1.375(9) 3_668
C3 C1 1.368(10) .
C2 C4 1.390(10) .
S1 C18 1.762(7) .
S1 C19 1.765(6) .
S2 C19 1.762(6) 4_565
C18 C17 1.336(9) 4_566
C18 C20 1.513(9) .
C19 C19 1.340(12) 3_757
C19 S2 1.762(6) 4_566
O7 C20 1.222(9) .
N4 C53 1.18(3) .
N4 C55 1.400(13) .
N4 C54 1.403(13) .
C53 O8 1.29(4) .
